data_2213361
loop_
_publ_author_name
'Chrzanowski, Lars S. von'
'Lutz, Martin'
'Spek, Anthony L.'
'Slagt, Martijn Q.'
'Koten, Gerard van'

_publ_section_title
;
 3,5-Bis[(dimethylamino)methyl]-1-nitro-4-(trimethylsilyl)benzene
;
_journal_coeditor_code HB2379
_journal_issue 5
_journal_name_full 'Acta Crystallographica Section E'
_journal_page_first o2588
_journal_page_last o2589
_journal_paper_doi 10.1107/S1600536807019095
_journal_volume 63
_journal_year 2007
_chemical_formula_iupac 'C15 H27 N3 O2 Si'
_chemical_formula_moiety 'C15 H27 N3 O2 Si'
_chemical_formula_sum 'C15 H27 N3 O2 Si'
_chemical_formula_weight 309.49
_chemical_name_systematic
;
3,5-Bis[(dimethylamino)methyl]-1-nitro-4-(trimethylsilyl)benzene
;
_space_group_IT_number 2
_symmetry_cell_setting triclinic
_symmetry_space_group_name_Hall '-P 1'
_symmetry_space_group_name_H-M 'P -1'
_atom_sites_solution_hydrogens geom
_atom_sites_solution_primary direct
_atom_sites_solution_secondary difmap
_audit_creation_method SHELXL-97
_cell_angle_alpha 75.0826(7)
_cell_angle_beta 73.6940(8)
_cell_angle_gamma 73.5679(9)
_cell_formula_units_Z 8
_cell_length_a 14.2353(2)
_cell_length_b 16.1402(2)
_cell_length_c 17.1387(3)
_cell_measurement_reflns_used 71004
_cell_measurement_temperature 150(2)
_cell_measurement_theta_max 27.50
_cell_measurement_theta_min 1.04
_cell_volume 3556.62(9)
_computing_cell_refinement 'DENZO (Otwinowski & Minor, 1997)'
_computing_data_collection 'COLLECT (Nonius, 1999)'
_computing_data_reduction DENZO
_computing_molecular_graphics 'PLATON (Spek, 2003)'
_computing_publication_material 'manual editing of SHELXL97 (Sheldrick, 1997) output'
_computing_structure_refinement 'SHELXL97 (Sheldrick, 1997)'
_computing_structure_solution 'SHELXS97 (Sheldrick, 1997)'
_diffrn_ambient_temperature 150(2)
_diffrn_measured_fraction_theta_full 0.997
_diffrn_measured_fraction_theta_max 0.997
_diffrn_measurement_device_type 'Nonius KappaCCD'
_diffrn_measurement_method '\f and \w'
_diffrn_radiation_monochromator graphite
_diffrn_radiation_source 'rotating anode'
_diffrn_radiation_type MoK\a
_diffrn_radiation_wavelength 0.71073
_diffrn_reflns_av_R_equivalents 0.0417
_diffrn_reflns_av_sigmaI/netI 0.0511
_diffrn_reflns_limit_h_max 17
_diffrn_reflns_limit_h_min -15
_diffrn_reflns_limit_k_max 19
_diffrn_reflns_limit_k_min -17
_diffrn_reflns_limit_l_max 20
_diffrn_reflns_limit_l_min -20
_diffrn_reflns_number 37090
_diffrn_reflns_theta_full 25.50
_diffrn_reflns_theta_max 25.50
_diffrn_reflns_theta_min 1.53
_exptl_absorpt_coefficient_mu 0.140
_exptl_absorpt_correction_type none
_exptl_crystal_colour yellow
_exptl_crystal_density_diffrn 1.156
_exptl_crystal_density_method 'not measured'
_exptl_crystal_description plate
_exptl_crystal_F_000 1344
_exptl_crystal_size_max 0.38
_exptl_crystal_size_mid 0.20
_exptl_crystal_size_min 0.10
_refine_diff_density_max 1.233
_refine_diff_density_min -0.493
_refine_ls_extinction_method none
_refine_ls_goodness_of_fit_ref 1.036
_refine_ls_hydrogen_treatment constr
_refine_ls_matrix_type full
_refine_ls_number_parameters 785
_refine_ls_number_reflns 13201
_refine_ls_number_restraints 12
_refine_ls_restrained_S_all 1.058
_refine_ls_R_factor_all 0.0795
_refine_ls_R_factor_gt 0.0535
_refine_ls_shift/su_max 0.001
_refine_ls_shift/su_mean 0.000
_refine_ls_structure_factor_coef Fsqd
_refine_ls_weighting_details 'calc w=1/[\s^2^(Fo^2^)+(0.0674P)^2^+1.78P] where P=(Fo^2^+2Fc^2^)/3'
_refine_ls_weighting_scheme calc
_refine_ls_wR_factor_gt 0.1339
_refine_ls_wR_factor_ref 0.1478
_reflns_number_gt 9550
_reflns_number_total 13201
_reflns_threshold_expression I>2\s(I)
_cod_data_source_file hb2379.cif
_cod_data_source_block I
_cod_original_cell_volume 3556.63(9)
_cod_database_code 2213361
_cod_database_fobs_code 2213361

loop_
_symmetry_equiv_pos_as_xyz
'x, y, z'
'-x, -y, -z'

loop_
_atom_site_type_symbol
_atom_site_label
_atom_site_fract_x
_atom_site_fract_y
_atom_site_fract_z
_atom_site_U_iso_or_equiv
_atom_site_adp_type
_atom_site_calc_flag
_atom_site_refinement_flags
_atom_site_occupancy
Si Si1 0.19786(5) 0.34606(5) 0.51366(4) 0.03571(18) Uani d . 1
O O11 0.08556(16) 0.14027(14) 0.91934(12) 0.0540(5) Uani d . 1
O O21 0.21565(15) 0.04222(12) 0.87465(12) 0.0489(5) Uani d . 1
N N11 0.27173(14) 0.13914(14) 0.50287(13) 0.0343(5) Uani d . 1
N N21 -0.07639(15) 0.37310(13) 0.73811(12) 0.0332(5) Uani d . 1
N N31 0.15340(18) 0.11250(14) 0.86384(14) 0.0388(5) Uani d . 1
C C11 0.17791(17) 0.26834(16) 0.61963(15) 0.0307(5) Uani d . 1
C C21 0.24341(17) 0.18426(16) 0.63599(15) 0.0319(5) Uani d . 1
C C31 0.23543(18) 0.13435(16) 0.71567(15) 0.0332(6) Uani d . 1
H H31 0.2810 0.0791 0.7262 0.040 Uiso calc R 1
C C41 0.16114(18) 0.16533(16) 0.77939(15) 0.0318(6) Uani d . 1
C C51 0.09055(18) 0.24305(15) 0.76585(15) 0.0311(5) Uani d . 1
H H51 0.0376 0.2615 0.8102 0.037 Uiso calc R 1
C C61 0.09812(17) 0.29399(15) 0.68619(15) 0.0294(5) Uani d . 1
C C71 0.31902(18) 0.14127(18) 0.56785(16) 0.0378(6) Uani d . 1
H H71A 0.3727 0.1743 0.5432 0.045 Uiso calc R 1
H H71B 0.3504 0.0804 0.5918 0.045 Uiso calc R 1
C C81 0.18901(19) 0.09441(17) 0.53594(17) 0.0394(6) Uani d . 1
H H81A 0.1598 0.0939 0.4907 0.059 Uiso calc R 1
H H81B 0.1375 0.1255 0.5766 0.059 Uiso calc R 1
H H81C 0.2141 0.0337 0.5627 0.059 Uiso calc R 1
C C91 0.3470(2) 0.0949(2) 0.43974(19) 0.0515(7) Uani d . 1
H H91A 0.3739 0.0340 0.4649 0.077 Uiso calc R 1
H H91B 0.4018 0.1259 0.4166 0.077 Uiso calc R 1
H H91C 0.3158 0.0951 0.3955 0.077 Uiso calc R 1
C C101 0.01617(18) 0.37804(16) 0.67543(15) 0.0337(6) Uani d . 1
H H10A 0.0408 0.4284 0.6784 0.040 Uiso calc R 1
H H10B 0.0020 0.3889 0.6199 0.040 Uiso calc R 1
C C111 -0.1303(2) 0.31734(18) 0.72233(18) 0.0454(7) Uani d . 1
H H11A -0.1910 0.3138 0.7665 0.068 Uiso calc R 1
H H11B -0.0871 0.2582 0.7210 0.068 Uiso calc R 1
H H11C -0.1492 0.3423 0.6689 0.068 Uiso calc R 1
C C121 -0.1409(2) 0.46004(18) 0.74324(18) 0.0501(7) Uani d . 1
H H12A -0.1638 0.4856 0.6915 0.075 Uiso calc R 1
H H12B -0.1032 0.4979 0.7520 0.075 Uiso calc R 1
H H12C -0.1991 0.4553 0.7897 0.075 Uiso calc R 1
C C131 0.3315(2) 0.3301(2) 0.45396(18) 0.0516(8) Uani d . 1
H H13A 0.3499 0.2769 0.4305 0.077 Uiso calc R 1
H H13B 0.3755 0.3239 0.4910 0.077 Uiso calc R 1
H H13C 0.3392 0.3812 0.4091 0.077 Uiso calc R 1
C C141 0.1148(2) 0.33701(19) 0.45041(17) 0.0445(7) Uani d . 1
H H14A 0.1260 0.3768 0.3965 0.067 Uiso calc R 1
H H14B 0.0443 0.3532 0.4795 0.067 Uiso calc R 1
H H14C 0.1304 0.2763 0.4421 0.067 Uiso calc R 1
C C151 0.1683(2) 0.46361(18) 0.52766(18) 0.0508(7) Uani d . 1
H H15A 0.1961 0.5002 0.4758 0.076 Uiso calc R 1
H H15B 0.1982 0.4662 0.5717 0.076 Uiso calc R 1
H H15C 0.0953 0.4855 0.5428 0.076 Uiso calc R 1
Si Si2 -0.05642(5) 0.80583(4) 0.77250(4) 0.03175(17) Uani d . 1
O O22 0.39778(13) 0.91426(12) 0.68916(13) 0.0487(5) Uani d . 1
O O12 0.41794(14) 0.86254(15) 0.57979(13) 0.0551(5) Uani d . 1
N N12 -0.05073(15) 0.98467(13) 0.82475(12) 0.0334(5) Uani d . 1
N N22 0.14627(15) 0.81032(13) 0.50733(12) 0.0331(5) Uani d . 1
N N32 0.36744(16) 0.88291(14) 0.64502(15) 0.0384(5) Uani d . 1
C C12 0.06978(17) 0.84025(15) 0.72870(14) 0.0283(5) Uani d . 1
C C22 0.10688(18) 0.88324(15) 0.77254(15) 0.0305(5) Uani d . 1
C C32 0.20409(18) 0.89615(15) 0.74547(15) 0.0331(6) Uani d . 1
H H32 0.2293 0.9229 0.7762 0.040 Uiso calc R 1
C C42 0.26385(17) 0.86969(15) 0.67344(16) 0.0315(5) Uani d . 1
C C52 0.22868(17) 0.83465(15) 0.62492(15) 0.0300(5) Uani d . 1
H H52 0.2700 0.8201 0.5740 0.036 Uiso calc R 1
C C62 0.13120(17) 0.82098(14) 0.65202(15) 0.0282(5) Uani d . 1
C C72 0.04166(19) 0.92473(17) 0.84474(15) 0.0357(6) Uani d . 1
H H72A 0.0240 0.8779 0.8926 0.043 Uiso calc R 1
H H72B 0.0799 0.9577 0.8609 0.043 Uiso calc R 1
C C82 -0.02987(19) 1.05283(16) 0.75183(17) 0.0385(6) Uani d . 1
H H82A 0.0102 1.0877 0.7621 0.058 Uiso calc R 1
H H82B -0.0934 1.0913 0.7404 0.058 Uiso calc R 1
H H82C 0.0076 1.0253 0.7041 0.058 Uiso calc R 1
C C92 -0.1088(2) 1.0258(2) 0.89534(18) 0.0492(7) Uani d . 1
H H92A -0.1722 1.0636 0.8829 0.074 Uiso calc R 1
H H92B -0.0702 1.0613 0.9063 0.074 Uiso calc R 1
H H92C -0.1232 0.9800 0.9442 0.074 Uiso calc R 1
C C102 0.09651(17) 0.78482(16) 0.59340(14) 0.0309(5) Uani d . 1
H H10C 0.1106 0.7198 0.6089 0.037 Uiso calc R 1
H H10D 0.0230 0.8069 0.5997 0.037 Uiso calc R 1
C C112 0.1096(2) 0.90263(18) 0.47511(18) 0.0483(7) Uani d . 1
H H11D 0.0382 0.9136 0.4752 0.072 Uiso calc R 1
H H11E 0.1477 0.9184 0.4183 0.072 Uiso calc R 1
H H11F 0.1180 0.9384 0.5100 0.072 Uiso calc R 1
C C122 0.1355(2) 0.7562(2) 0.45584(17) 0.0469(7) Uani d . 1
H H12D 0.1763 0.7700 0.3998 0.070 Uiso calc R 1
H H12E 0.0648 0.7683 0.4536 0.070 Uiso calc R 1
H H12F 0.1582 0.6939 0.4795 0.070 Uiso calc R 1
C C132 -0.0967(2) 0.78689(18) 0.88807(16) 0.0456(7) Uani d . 1
H H13D -0.1519 0.7563 0.9065 0.068 Uiso calc R 1
H H13E -0.1195 0.8436 0.9061 0.068 Uiso calc R 1
H H13F -0.0399 0.7509 0.9122 0.068 Uiso calc R 1
C C142 -0.15694(19) 0.88781(18) 0.72455(17) 0.0425(7) Uani d . 1
H H14D -0.1676 0.9447 0.7400 0.064 Uiso calc R 1
H H14E -0.2196 0.8672 0.7444 0.064 Uiso calc R 1
H H14F -0.1363 0.8944 0.6641 0.064 Uiso calc R 1
C C152 -0.0437(2) 0.69426(18) 0.75079(18) 0.0459(7) Uani d . 1
H H15D -0.1002 0.6693 0.7862 0.069 Uiso calc R 1
H H15E 0.0195 0.6553 0.7623 0.069 Uiso calc R 1
H H15F -0.0439 0.7000 0.6925 0.069 Uiso calc R 1
Si Si3 0.29048(5) 0.70281(5) 0.98179(4) 0.03332(17) Uani d . 1
O O13 0.41790(15) 0.64199(14) 0.58179(12) 0.0546(5) Uani d . 1
O O23 0.28075(15) 0.59530(13) 0.62388(11) 0.0467(5) Uani d . 1
N N13 0.22553(15) 0.51868(13) 0.99528(12) 0.0340(5) Uani d . 1
N N23 0.57115(15) 0.70262(14) 0.76667(13) 0.0377(5) Uani d . 1
N N33 0.34566(17) 0.62428(14) 0.63587(13) 0.0368(5) Uani d . 1
C C13 0.31410(17) 0.66755(15) 0.87812(14) 0.0283(5) Uani d . 1
C C23 0.25061(17) 0.62266(15) 0.86245(15) 0.0303(5) Uani d . 1
C C33 0.26030(18) 0.60985(15) 0.78295(15) 0.0324(6) Uani d . 1
H H33 0.2153 0.5825 0.7724 0.039 Uiso calc R 1
C C43 0.33587(18) 0.63730(15) 0.71989(14) 0.0303(5) Uani d . 1
C C53 0.40531(18) 0.67382(15) 0.73310(15) 0.0302(5) Uani d . 1
H H53 0.4593 0.6887 0.6892 0.036 Uiso calc R 1
C C63 0.39484(17) 0.68850(15) 0.81224(14) 0.0278(5) Uani d . 1
C C73 0.17633(18) 0.57911(17) 0.93075(15) 0.0351(6) Uani d . 1
H H73A 0.1219 0.6248 0.9557 0.042 Uiso calc R 1
H H73B 0.1457 0.5461 0.9071 0.042 Uiso calc R 1
C C83 0.3087(2) 0.45113(17) 0.96122(17) 0.0409(6) Uani d . 1
H H83A 0.2832 0.4168 0.9356 0.061 Uiso calc R 1
H H83B 0.3396 0.4120 1.0058 0.061 Uiso calc R 1
H H83C 0.3589 0.4793 0.9194 0.061 Uiso calc R 1
C C93 0.1520(2) 0.47654(19) 1.05929(17) 0.0475(7) Uani d . 1
H H93A 0.1844 0.4380 1.1033 0.071 Uiso calc R 1
H H93B 0.1257 0.4416 1.0349 0.071 Uiso calc R 1
H H93C 0.0967 0.5218 1.0825 0.071 Uiso calc R 1
C C103 0.47548(17) 0.72712(16) 0.82299(15) 0.0316(5) Uani d . 1
H H10E 0.4531 0.7921 0.8133 0.038 Uiso calc R 1
H H10F 0.4841 0.7064 0.8807 0.038 Uiso calc R 1
C C113 0.6176(2) 0.6108(2) 0.7890(2) 0.0577(8) Uani d . 1
H H11G 0.5715 0.5749 0.7908 0.087 Uiso calc R 1
H H11H 0.6330 0.5994 0.8435 0.087 Uiso calc R 1
H H11I 0.6798 0.5957 0.7477 0.087 Uiso calc R 1
C C123 0.6386(2) 0.7573(2) 0.7638(2) 0.0598(9) Uani d . 1
H H12G 0.6570 0.7439 0.8174 0.090 Uiso calc R 1
H H12H 0.6047 0.8195 0.7517 0.090 Uiso calc R 1
H H12I 0.6994 0.7451 0.7203 0.090 Uiso calc R 1
C C133 0.1578(2) 0.71583(19) 1.04220(17) 0.0451(7) Uani d . 1
H H13G 0.1481 0.7474 1.0867 0.068 Uiso calc R 1
H H13H 0.1430 0.6576 1.0663 0.068 Uiso calc R 1
H H13I 0.1125 0.7493 1.0054 0.068 Uiso calc R 1
C C143 0.3769(2) 0.62534(19) 1.04663(17) 0.0470(7) Uani d . 1
H H14G 0.3601 0.5675 1.0630 0.070 Uiso calc R 1
H H14H 0.3694 0.6482 1.0963 0.070 Uiso calc R 1
H H14I 0.4465 0.6196 1.0146 0.070 Uiso calc R 1
C C153 0.3102(2) 0.81781(19) 0.96185(19) 0.0515(7) Uani d . 1
H H15G 0.2843 0.8409 1.0133 0.077 Uiso calc R 1
H H15H 0.2744 0.8558 0.9197 0.077 Uiso calc R 1
H H15I 0.3821 0.8165 0.9422 0.077 Uiso calc R 1
Si Si4 0.55029(5) 0.15980(5) 0.72471(4) 0.03316(17) Uani d . 1
O O14 0.08172(14) 0.36777(13) 0.91013(13) 0.0543(5) Uani d . 1
O O24 0.10430(13) 0.46304(12) 0.79620(13) 0.0485(5) Uani d . 1
N N14 0.55441(15) 0.36854(13) 0.66671(12) 0.0326(5) Uani d . 1
N N24 0.3467(2) 0.1327(2) 0.98601(16) 0.0700(8) Uani d . 1
N N34 0.13342(15) 0.39411(14) 0.84303(15) 0.0379(5) Uani d . 1
C C14 0.42679(17) 0.23832(15) 0.76472(15) 0.0293(5) Uani d . 1
C C24 0.39319(17) 0.32353(16) 0.71871(14) 0.0300(5) Uani d . 1
C C34 0.29717(18) 0.37357(16) 0.74374(15) 0.0330(6) Uani d . 1
H H34 0.2743 0.4291 0.7110 0.040 Uiso calc R 1
C C44 0.23527(17) 0.34188(15) 0.81653(15) 0.0310(5) Uani d . 1
C C54 0.26766(17) 0.26353(16) 0.86741(15) 0.0312(5) Uani d . 1
H H54 0.2255 0.2448 0.9191 0.037 Uiso calc R 1
C C64 0.36321(16) 0.21212(15) 0.84199(15) 0.0280(5) Uani d . 1
C C74 0.46169(18) 0.36776(17) 0.64528(15) 0.0348(6) Uani d . 1
H H74A 0.4789 0.3361 0.5990 0.042 Uiso calc R 1
H H74B 0.4262 0.4290 0.6266 0.042 Uiso calc R 1
C C84 0.5334(2) 0.41329(18) 0.73570(16) 0.0398(6) Uani d . 1
H H84A 0.5968 0.4130 0.7478 0.060 Uiso calc R 1
H H84B 0.4927 0.3827 0.7847 0.060 Uiso calc R 1
H H84C 0.4965 0.4742 0.7209 0.060 Uiso calc R 1
C C94 0.6186(2) 0.4121(2) 0.59433(17) 0.0471(7) Uani d . 1
H H94A 0.5835 0.4732 0.5779 0.071 Uiso calc R 1
H H94B 0.6340 0.3811 0.5484 0.071 Uiso calc R 1
H H94C 0.6812 0.4110 0.6083 0.071 Uiso calc R 1
C C104 0.39355(18) 0.12733(17) 0.90208(16) 0.0369(6) Uani d . 1
H H10G 0.3757 0.0789 0.8880 0.044 Uiso calc R 1
H H10H 0.4674 0.1129 0.8955 0.044 Uiso calc R 1
C C114 0.3908(4) 0.1798(3) 1.0148(3) 0.0974(13) Uani d U 1
H H11J 0.4618 0.1506 1.0119 0.146 Uiso calc R 1
H H11K 0.3568 0.1836 1.0725 0.146 Uiso calc R 1
H H11L 0.3856 0.2393 0.9809 0.146 Uiso calc R 1
C C124 0.3456(3) 0.0442(3) 1.0387(2) 0.0873(12) Uani d U 1
H H12J 0.4145 0.0123 1.0421 0.131 Uiso calc R 1
H H12K 0.3163 0.0114 1.0145 0.131 Uiso calc R 1
H H12L 0.3052 0.0503 1.0945 0.131 Uiso calc R 1
C C134 0.5957(2) 0.1800(2) 0.60985(17) 0.0481(7) Uani d . 1
H H13J 0.6220 0.2335 0.5914 0.072 Uiso calc R 1
H H13K 0.5399 0.1874 0.5839 0.072 Uiso calc R 1
H H13L 0.6492 0.1298 0.5938 0.072 Uiso calc R 1
C C144 0.65055(19) 0.16092(19) 0.77505(18) 0.0446(7) Uani d . 1
H H14J 0.7103 0.1151 0.7595 0.067 Uiso calc R 1
H H14K 0.6261 0.1497 0.8354 0.067 Uiso calc R 1
H H14L 0.6678 0.2186 0.7567 0.067 Uiso calc R 1
C C154 0.5303(2) 0.04458(18) 0.74791(19) 0.0509(7) Uani d . 1
H H15J 0.4659 0.0465 0.7367 0.076 Uiso calc R 1
H H15K 0.5299 0.0185 0.8063 0.076 Uiso calc R 1
H H15L 0.5848 0.0088 0.7128 0.076 Uiso calc R 1

loop_
_atom_site_aniso_label
_atom_site_aniso_U_11
_atom_site_aniso_U_22
_atom_site_aniso_U_33
_atom_site_aniso_U_12
_atom_site_aniso_U_13
_atom_site_aniso_U_23
Si1 0.0380(4) 0.0410(4) 0.0310(4) -0.0191(3) -0.0046(3) -0.0041(3)
O11 0.0621(13) 0.0559(13) 0.0321(11) -0.0048(11) -0.0079(10) -0.0004(10)
O21 0.0582(12) 0.0401(11) 0.0489(12) -0.0028(10) -0.0286(10) -0.0006(9)
N11 0.0275(10) 0.0430(12) 0.0342(12) -0.0098(9) -0.0029(9) -0.0132(10)
N21 0.0373(11) 0.0282(11) 0.0312(12) -0.0012(9) -0.0060(9) -0.0092(9)
N31 0.0481(13) 0.0372(13) 0.0369(13) -0.0120(11) -0.0216(12) -0.0015(10)
C11 0.0322(13) 0.0346(14) 0.0317(14) -0.0121(11) -0.0096(11) -0.0094(11)
C21 0.0254(12) 0.0385(14) 0.0366(14) -0.0102(11) -0.0087(11) -0.0105(11)
C31 0.0308(13) 0.0340(14) 0.0395(15) -0.0051(11) -0.0163(12) -0.0084(11)
C41 0.0378(13) 0.0337(14) 0.0299(14) -0.0126(11) -0.0150(11) -0.0034(11)
C51 0.0345(13) 0.0330(13) 0.0295(14) -0.0098(11) -0.0095(11) -0.0076(11)
C61 0.0340(13) 0.0284(13) 0.0303(13) -0.0096(10) -0.0102(11) -0.0072(10)
C71 0.0267(13) 0.0450(16) 0.0435(16) -0.0061(11) -0.0090(12) -0.0128(12)
C81 0.0428(15) 0.0392(15) 0.0421(16) -0.0166(12) -0.0125(13) -0.0067(12)
C91 0.0441(16) 0.062(2) 0.0482(18) -0.0079(14) -0.0031(14) -0.0235(15)
C101 0.0411(14) 0.0317(14) 0.0269(13) -0.0072(11) -0.0072(11) -0.0050(11)
C111 0.0388(15) 0.0434(16) 0.0541(18) -0.0070(13) -0.0129(14) -0.0093(14)
C121 0.0572(18) 0.0376(16) 0.0433(17) 0.0029(13) -0.0026(14) -0.0117(13)
C131 0.0492(17) 0.0601(19) 0.0486(18) -0.0311(15) 0.0033(14) -0.0107(15)
C141 0.0523(17) 0.0473(17) 0.0373(16) -0.0223(14) -0.0152(13) 0.0040(13)
C151 0.0631(19) 0.0432(17) 0.0440(17) -0.0240(15) -0.0045(15) 0.0000(13)
Si2 0.0319(4) 0.0326(4) 0.0283(4) -0.0095(3) -0.0046(3) -0.0017(3)
O22 0.0396(10) 0.0519(12) 0.0664(14) -0.0135(9) -0.0222(10) -0.0166(10)
O12 0.0357(10) 0.0824(16) 0.0531(13) -0.0224(10) 0.0006(10) -0.0249(12)
N12 0.0353(11) 0.0333(12) 0.0296(12) -0.0020(9) -0.0073(9) -0.0090(9)
N22 0.0342(11) 0.0376(12) 0.0294(11) -0.0125(9) -0.0013(9) -0.0114(9)
N32 0.0315(11) 0.0357(12) 0.0510(15) -0.0062(10) -0.0185(11) -0.0047(11)
C12 0.0300(12) 0.0249(12) 0.0281(13) -0.0017(10) -0.0115(10) -0.0017(10)
C22 0.0353(13) 0.0277(13) 0.0280(13) -0.0026(10) -0.0144(11) -0.0017(10)
C32 0.0362(13) 0.0307(13) 0.0360(15) -0.0039(11) -0.0189(12) -0.0051(11)
C42 0.0277(12) 0.0267(13) 0.0398(15) -0.0036(10) -0.0135(11) -0.0020(11)
C52 0.0271(12) 0.0268(13) 0.0341(14) -0.0024(10) -0.0073(11) -0.0062(10)
C62 0.0288(12) 0.0226(12) 0.0329(14) -0.0037(10) -0.0100(11) -0.0037(10)
C72 0.0423(14) 0.0388(15) 0.0291(14) -0.0077(12) -0.0133(12) -0.0075(11)
C82 0.0389(14) 0.0310(14) 0.0458(16) -0.0062(11) -0.0147(12) -0.0038(12)
C92 0.0500(17) 0.0538(18) 0.0417(17) -0.0023(14) -0.0064(14) -0.0200(14)
C102 0.0283(12) 0.0336(14) 0.0324(14) -0.0086(10) -0.0036(11) -0.0109(11)
C112 0.0608(18) 0.0467(17) 0.0439(17) -0.0204(14) -0.0210(15) -0.0009(13)
C122 0.0471(16) 0.0626(19) 0.0385(16) -0.0221(14) 0.0015(13) -0.0243(14)
C132 0.0572(17) 0.0414(16) 0.0322(15) -0.0141(14) -0.0022(13) -0.0023(12)
C142 0.0322(14) 0.0485(17) 0.0450(17) -0.0123(12) -0.0088(12) -0.0023(13)
C152 0.0505(16) 0.0435(16) 0.0461(17) -0.0231(14) -0.0034(14) -0.0072(13)
Si3 0.0346(4) 0.0365(4) 0.0263(4) -0.0035(3) -0.0043(3) -0.0095(3)
O13 0.0582(13) 0.0804(15) 0.0296(11) -0.0283(12) 0.0004(10) -0.0157(10)
O23 0.0571(12) 0.0539(12) 0.0385(11) -0.0176(10) -0.0197(9) -0.0101(9)
N13 0.0325(11) 0.0365(12) 0.0299(12) -0.0085(9) -0.0025(9) -0.0052(9)
N23 0.0349(11) 0.0464(13) 0.0340(12) -0.0130(10) -0.0010(10) -0.0147(10)
N33 0.0446(13) 0.0355(12) 0.0320(12) -0.0061(10) -0.0147(11) -0.0060(10)
C13 0.0274(12) 0.0260(12) 0.0265(13) 0.0008(10) -0.0069(10) -0.0034(10)
C23 0.0264(12) 0.0306(13) 0.0314(14) -0.0008(10) -0.0090(10) -0.0051(10)
C33 0.0323(13) 0.0307(13) 0.0351(15) -0.0036(11) -0.0133(11) -0.0056(11)
C43 0.0359(13) 0.0274(13) 0.0263(13) -0.0025(10) -0.0106(11) -0.0043(10)
C53 0.0346(13) 0.0256(12) 0.0264(13) -0.0040(10) -0.0061(11) -0.0024(10)
C63 0.0316(12) 0.0236(12) 0.0259(13) -0.0018(10) -0.0081(10) -0.0040(10)
C73 0.0286(13) 0.0400(15) 0.0355(15) -0.0058(11) -0.0069(11) -0.0078(12)
C83 0.0457(15) 0.0354(15) 0.0400(16) -0.0045(12) -0.0100(13) -0.0095(12)
C93 0.0466(16) 0.0546(18) 0.0372(16) -0.0215(14) -0.0006(13) -0.0002(13)
C103 0.0367(13) 0.0303(13) 0.0265(13) -0.0086(11) -0.0032(11) -0.0066(10)
C113 0.0454(17) 0.060(2) 0.073(2) 0.0055(15) -0.0229(16) -0.0304(17)
C123 0.0517(18) 0.088(2) 0.0499(19) -0.0394(18) 0.0070(15) -0.0251(17)
C133 0.0449(16) 0.0478(17) 0.0378(16) -0.0039(13) -0.0006(13) -0.0165(13)
C143 0.0492(16) 0.0581(18) 0.0330(15) -0.0063(14) -0.0146(13) -0.0084(13)
C153 0.0602(19) 0.0467(17) 0.0481(18) -0.0135(15) 0.0026(15) -0.0244(14)
Si4 0.0293(4) 0.0376(4) 0.0333(4) -0.0046(3) -0.0051(3) -0.0135(3)
O14 0.0360(10) 0.0555(13) 0.0556(14) -0.0011(9) 0.0036(10) -0.0090(11)
O24 0.0369(10) 0.0397(11) 0.0669(14) 0.0007(9) -0.0191(10) -0.0091(10)
N14 0.0347(11) 0.0387(12) 0.0258(11) -0.0130(9) -0.0053(9) -0.0054(9)
N24 0.0632(17) 0.0716(19) 0.0392(16) 0.0179(15) -0.0012(13) 0.0031(14)
N34 0.0301(11) 0.0351(13) 0.0518(15) -0.0024(10) -0.0149(11) -0.0133(11)
C14 0.0270(12) 0.0335(13) 0.0325(14) -0.0093(10) -0.0089(10) -0.0103(11)
C24 0.0315(13) 0.0350(14) 0.0278(13) -0.0097(11) -0.0115(10) -0.0058(10)
C34 0.0342(13) 0.0318(13) 0.0368(15) -0.0064(11) -0.0161(12) -0.0056(11)
C44 0.0277(12) 0.0302(13) 0.0397(15) -0.0056(10) -0.0121(11) -0.0108(11)
C54 0.0283(12) 0.0350(14) 0.0329(14) -0.0110(11) -0.0042(11) -0.0099(11)
C64 0.0257(12) 0.0288(13) 0.0324(14) -0.0080(10) -0.0080(10) -0.0074(10)
C74 0.0390(14) 0.0386(15) 0.0274(14) -0.0102(11) -0.0108(11) -0.0019(11)
C84 0.0429(15) 0.0411(15) 0.0408(16) -0.0109(12) -0.0107(13) -0.0142(12)
C94 0.0455(16) 0.0554(18) 0.0383(16) -0.0216(14) -0.0023(13) -0.0021(14)
C104 0.0302(13) 0.0355(14) 0.0390(16) -0.0069(11) -0.0051(11) -0.0007(12)
C114 0.105(2) 0.097(2) 0.085(2) -0.0003(16) -0.0282(16) -0.0263(16)
C124 0.0762(18) 0.0835(18) 0.0721(18) -0.0036(15) -0.0071(15) 0.0102(15)
C134 0.0480(16) 0.0537(18) 0.0416(17) -0.0070(14) -0.0013(13) -0.0222(14)
C144 0.0299(13) 0.0532(17) 0.0490(17) -0.0031(12) -0.0113(13) -0.0112(14)
C154 0.0551(18) 0.0430(17) 0.0539(19) -0.0065(14) -0.0052(15) -0.0212(14)

loop_
_atom_type_symbol
_atom_type_description
_atom_type_scat_dispersion_real
_atom_type_scat_dispersion_imag
_atom_type_scat_source
C C 0.0033 0.0016 'International Tables Vol C Tables 4.2.6.8 and 6.1.1.4'
H H 0.0000 0.0000 'International Tables Vol C Tables 4.2.6.8 and 6.1.1.4'
N N 0.0061 0.0033 'International Tables Vol C Tables 4.2.6.8 and 6.1.1.4'
O O 0.0106 0.0060 'International Tables Vol C Tables 4.2.6.8 and 6.1.1.4'
Si Si 0.0817 0.0704 'International Tables Vol C Tables 4.2.6.8 and 6.1.1.4'

loop_
_geom_angle_atom_site_label_1
_geom_angle_atom_site_label_2
_geom_angle_atom_site_label_3
_geom_angle
C141 Si1 C131 110.51(13)
C141 Si1 C151 108.98(14)
C131 Si1 C151 102.26(13)
C141 Si1 C11 110.41(11)
C131 Si1 C11 114.12(13)
C151 Si1 C11 110.20(12)
C81 N11 C91 109.6(2)
C81 N11 C71 111.9(2)
C91 N11 C71 109.5(2)
C111 N21 C121 110.0(2)
C111 N21 C101 111.4(2)
C121 N21 C101 111.3(2)
O11 N31 O21 123.6(2)
O11 N31 C41 118.4(2)
O21 N31 C41 118.0(2)
C61 C11 C21 117.0(2)
C61 C11 Si1 120.90(18)
C21 C11 Si1 122.10(18)
C31 C21 C11 120.9(2)
C31 C21 C71 116.4(2)
C11 C21 C71 122.5(2)
C41 C31 C21 119.6(2)
C41 C31 H31 120.2
C21 C31 H31 120.2
C31 C41 C51 121.9(2)
C31 C41 N31 119.4(2)
C51 C41 N31 118.7(2)
C41 C51 C61 119.0(2)
C41 C51 H51 120.5
C61 C51 H51 120.5
C51 C61 C11 121.2(2)
C51 C61 C101 116.1(2)
C11 C61 C101 122.6(2)
N11 C71 C21 111.54(19)
N11 C71 H71A 109.3
C21 C71 H71A 109.3
N11 C71 H71B 109.3
C21 C71 H71B 109.3
H71A C71 H71B 108.0
N11 C81 H81A 109.5
N11 C81 H81B 109.5
H81A C81 H81B 109.5
N11 C81 H81C 109.5
H81A C81 H81C 109.5
H81B C81 H81C 109.5
N11 C91 H91A 109.5
N11 C91 H91B 109.5
H91A C91 H91B 109.5
N11 C91 H91C 109.5
H91A C91 H91C 109.5
H91B C91 H91C 109.5
N21 C101 C61 112.40(19)
N21 C101 H10A 109.1
C61 C101 H10A 109.1
N21 C101 H10B 109.1
C61 C101 H10B 109.1
H10A C101 H10B 107.9
N21 C111 H11A 109.5
N21 C111 H11B 109.5
H11A C111 H11B 109.5
N21 C111 H11C 109.5
H11A C111 H11C 109.5
H11B C111 H11C 109.5
N21 C121 H12A 109.5
N21 C121 H12B 109.5
H12A C121 H12B 109.5
N21 C121 H12C 109.5
H12A C121 H12C 109.5
H12B C121 H12C 109.5
Si1 C131 H13A 109.5
Si1 C131 H13B 109.5
H13A C131 H13B 109.5
Si1 C131 H13C 109.5
H13A C131 H13C 109.5
H13B C131 H13C 109.5
Si1 C141 H14A 109.5
Si1 C141 H14B 109.5
H14A C141 H14B 109.5
Si1 C141 H14C 109.5
H14A C141 H14C 109.5
H14B C141 H14C 109.5
Si1 C151 H15A 109.5
Si1 C151 H15B 109.5
H15A C151 H15B 109.5
Si1 C151 H15C 109.5
H15A C151 H15C 109.5
H15B C151 H15C 109.5
C132 Si2 C142 110.51(13)
C132 Si2 C152 102.18(13)
C142 Si2 C152 109.54(13)
C132 Si2 C12 114.17(12)
C142 Si2 C12 110.46(11)
C152 Si2 C12 109.64(12)
C92 N12 C82 109.5(2)
C92 N12 C72 109.63(19)
C82 N12 C72 111.9(2)
C112 N22 C122 110.3(2)
C112 N22 C102 111.7(2)
C122 N22 C102 111.29(19)
O12 N32 O22 123.7(2)
O12 N32 C42 118.6(2)
O22 N32 C42 117.7(2)
C62 C12 C22 117.3(2)
C62 C12 Si2 120.74(16)
C22 C12 Si2 121.97(18)
C32 C22 C12 120.8(2)
C32 C22 C72 116.2(2)
C12 C22 C72 122.8(2)
C42 C32 C22 119.3(2)
C42 C32 H32 120.3
C22 C32 H32 120.3
C52 C42 C32 122.2(2)
C52 C42 N32 118.5(2)
C32 C42 N32 119.3(2)
C42 C52 C62 118.7(2)
C42 C52 H52 120.6
C62 C52 H52 120.6
C52 C62 C12 121.3(2)
C52 C62 C102 115.6(2)
C12 C62 C102 123.16(19)
N12 C72 C22 111.90(19)
N12 C72 H72A 109.2
C22 C72 H72A 109.2
N12 C72 H72B 109.2
C22 C72 H72B 109.2
H72A C72 H72B 107.9
N12 C82 H82A 109.5
N12 C82 H82B 109.5
H82A C82 H82B 109.5
N12 C82 H82C 109.5
H82A C82 H82C 109.5
H82B C82 H82C 109.5
N12 C92 H92A 109.5
N12 C92 H92B 109.5
H92A C92 H92B 109.5
N12 C92 H92C 109.5
H92A C92 H92C 109.5
H92B C92 H92C 109.5
N22 C102 C62 112.13(18)
N22 C102 H10C 109.2
C62 C102 H10C 109.2
N22 C102 H10D 109.2
C62 C102 H10D 109.2
H10C C102 H10D 107.9
N22 C112 H11D 109.5
N22 C112 H11E 109.5
H11D C112 H11E 109.5
N22 C112 H11F 109.5
H11D C112 H11F 109.5
H11E C112 H11F 109.5
N22 C122 H12D 109.5
N22 C122 H12E 109.5
H12D C122 H12E 109.5
N22 C122 H12F 109.5
H12D C122 H12F 109.5
H12E C122 H12F 109.5
Si2 C132 H13D 109.5
Si2 C132 H13E 109.5
H13D C132 H13E 109.5
Si2 C132 H13F 109.5
H13D C132 H13F 109.5
H13E C132 H13F 109.5
Si2 C142 H14D 109.5
Si2 C142 H14E 109.5
H14D C142 H14E 109.5
Si2 C142 H14F 109.5
H14D C142 H14F 109.5
H14E C142 H14F 109.5
Si2 C152 H15D 109.5
Si2 C152 H15E 109.5
H15D C152 H15E 109.5
Si2 C152 H15F 109.5
H15D C152 H15F 109.5
H15E C152 H15F 109.5
C133 Si3 C143 110.14(13)
C133 Si3 C153 101.98(13)
C143 Si3 C153 109.89(14)
C133 Si3 C13 114.45(11)
C143 Si3 C13 110.70(11)
C153 Si3 C13 109.31(12)
C93 N13 C83 109.5(2)
C93 N13 C73 109.59(19)
C83 N13 C73 111.7(2)
C113 N23 C103 111.6(2)
C113 N23 C123 110.3(2)
C103 N23 C123 110.7(2)
O13 N33 O23 123.3(2)
O13 N33 C43 118.6(2)
O23 N33 C43 118.1(2)
C63 C13 C23 117.0(2)
C63 C13 Si3 120.53(17)
C23 C13 Si3 122.38(17)
C33 C23 C13 121.0(2)
C33 C23 C73 116.1(2)
C13 C23 C73 122.7(2)
C43 C33 C23 119.1(2)
C43 C33 H33 120.4
C23 C33 H33 120.4
C33 C43 C53 122.3(2)
C33 C43 N33 119.1(2)
C53 C43 N33 118.6(2)
C43 C53 C63 118.8(2)
C43 C53 H53 120.6
C63 C53 H53 120.6
C53 C63 C13 121.3(2)
C53 C63 C103 116.1(2)
C13 C63 C103 122.7(2)
N13 C73 C23 111.12(19)
N13 C73 H73A 109.4
C23 C73 H73A 109.4
N13 C73 H73B 109.4
C23 C73 H73B 109.4
H73A C73 H73B 108.0
N13 C83 H83A 109.5
N13 C83 H83B 109.5
H83A C83 H83B 109.5
N13 C83 H83C 109.5
H83A C83 H83C 109.5
H83B C83 H83C 109.5
N13 C93 H93A 109.5
N13 C93 H93B 109.5
H93A C93 H93B 109.5
N13 C93 H93C 109.5
H93A C93 H93C 109.5
H93B C93 H93C 109.5
N23 C103 C63 112.27(19)
N23 C103 H10E 109.2
C63 C103 H10E 109.2
N23 C103 H10F 109.2
C63 C103 H10F 109.2
H10E C103 H10F 107.9
N23 C113 H11G 109.5
N23 C113 H11H 109.5
H11G C113 H11H 109.5
N23 C113 H11I 109.5
H11G C113 H11I 109.5
H11H C113 H11I 109.5
N23 C123 H12G 109.5
N23 C123 H12H 109.5
H12G C123 H12H 109.5
N23 C123 H12I 109.5
H12G C123 H12I 109.5
H12H C123 H12I 109.5
Si3 C133 H13G 109.5
Si3 C133 H13H 109.5
H13G C133 H13H 109.5
Si3 C133 H13I 109.5
H13G C133 H13I 109.5
H13H C133 H13I 109.5
Si3 C143 H14G 109.5
Si3 C143 H14H 109.5
H14G C143 H14H 109.5
Si3 C143 H14I 109.5
H14G C143 H14I 109.5
H14H C143 H14I 109.5
Si3 C153 H15G 109.5
Si3 C153 H15H 109.5
H15G C153 H15H 109.5
Si3 C153 H15I 109.5
H15G C153 H15I 109.5
H15H C153 H15I 109.5
C134 Si4 C144 110.19(13)
C134 Si4 C154 102.07(13)
C144 Si4 C154 109.37(13)
C134 Si4 C14 114.69(12)
C144 Si4 C14 110.55(11)
C154 Si4 C14 109.59(12)
C84 N14 C94 109.5(2)
C84 N14 C74 111.80(19)
C94 N14 C74 109.58(19)
C114 N24 C104 110.7(3)
C114 N24 C124 112.0(3)
C104 N24 C124 111.5(3)
O14 N34 O24 123.1(2)
O14 N34 C44 118.9(2)
O24 N34 C44 118.0(2)
C64 C14 C24 116.9(2)
C64 C14 Si4 120.50(17)
C24 C14 Si4 122.63(18)
C34 C24 C14 121.0(2)
C34 C24 C74 116.3(2)
C14 C24 C74 122.4(2)
C44 C34 C24 119.4(2)
C44 C34 H34 120.3
C24 C34 H34 120.3
C54 C44 C34 121.8(2)
C54 C44 N34 118.5(2)
C34 C44 N34 119.7(2)
C44 C54 C64 119.1(2)
C44 C54 H54 120.5
C64 C54 H54 120.5
C54 C64 C14 121.3(2)
C54 C64 C104 115.8(2)
C14 C64 C104 122.9(2)
N14 C74 C24 111.13(19)
N14 C74 H74A 109.4
C24 C74 H74A 109.4
N14 C74 H74B 109.4
C24 C74 H74B 109.4
H74A C74 H74B 108.0
N14 C84 H84A 109.5
N14 C84 H84B 109.5
H84A C84 H84B 109.5
N14 C84 H84C 109.5
H84A C84 H84C 109.5
H84B C84 H84C 109.5
N14 C94 H94A 109.5
N14 C94 H94B 109.5
H94A C94 H94B 109.5
N14 C94 H94C 109.5
H94A C94 H94C 109.5
H94B C94 H94C 109.5
N24 C104 C64 113.0(2)
N24 C104 H10G 109.0
C64 C104 H10G 109.0
N24 C104 H10H 109.0
C64 C104 H10H 109.0
H10G C104 H10H 107.8
N24 C114 H11J 109.5
N24 C114 H11K 109.5
H11J C114 H11K 109.5
N24 C114 H11L 109.5
H11J C114 H11L 109.5
H11K C114 H11L 109.5
N24 C124 H12J 109.5
N24 C124 H12K 109.5
H12J C124 H12K 109.5
N24 C124 H12L 109.5
H12J C124 H12L 109.5
H12K C124 H12L 109.5
Si4 C134 H13J 109.5
Si4 C134 H13K 109.5
H13J C134 H13K 109.5
Si4 C134 H13L 109.5
H13J C134 H13L 109.5
H13K C134 H13L 109.5
Si4 C144 H14J 109.5
Si4 C144 H14K 109.5
H14J C144 H14K 109.5
Si4 C144 H14L 109.5
H14J C144 H14L 109.5
H14K C144 H14L 109.5
Si4 C154 H15J 109.5
Si4 C154 H15K 109.5
H15J C154 H15K 109.5
Si4 C154 H15L 109.5
H15J C154 H15L 109.5
H15K C154 H15L 109.5

loop_
_geom_bond_atom_site_label_1
_geom_bond_atom_site_label_2
_geom_bond_distance
Si1 C141 1.869(3)
Si1 C131 1.870(3)
Si1 C151 1.887(3)
Si1 C11 1.921(3)
O11 N31 1.224(3)
O21 N31 1.234(3)
N11 C81 1.458(3)
N11 C91 1.464(3)
N11 C71 1.466(3)
N21 C111 1.451(3)
N21 C121 1.452(3)
N21 C101 1.455(3)
N31 C41 1.470(3)
C11 C61 1.419(3)
C11 C21 1.423(3)
C21 C31 1.388(3)
C21 C71 1.514(3)
C31 C41 1.376(3)
C31 H31 0.9500
C41 C51 1.380(3)
C51 C61 1.393(3)
C51 H51 0.9500
C61 C101 1.527(3)
C71 H71A 0.9900
C71 H71B 0.9900
C81 H81A 0.9800
C81 H81B 0.9800
C81 H81C 0.9800
C91 H91A 0.9800
C91 H91B 0.9800
C91 H91C 0.9800
C101 H10A 0.9900
C101 H10B 0.9900
C111 H11A 0.9800
C111 H11B 0.9800
C111 H11C 0.9800
C121 H12A 0.9800
C121 H12B 0.9800
C121 H12C 0.9800
C131 H13A 0.9800
C131 H13B 0.9800
C131 H13C 0.9800
C141 H14A 0.9800
C141 H14B 0.9800
C141 H14C 0.9800
C151 H15A 0.9800
C151 H15B 0.9800
C151 H15C 0.9800
Si2 C132 1.870(3)
Si2 C142 1.872(3)
Si2 C152 1.881(3)
Si2 C12 1.922(2)
O22 N32 1.232(3)
O12 N32 1.216(3)
N12 C92 1.459(3)
N12 C82 1.459(3)
N12 C72 1.465(3)
N22 C112 1.448(3)
N22 C122 1.453(3)
N22 C102 1.454(3)
N32 C42 1.476(3)
C12 C62 1.414(3)
C12 C22 1.422(3)
C22 C32 1.388(3)
C22 C72 1.507(3)
C32 C42 1.381(3)
C32 H32 0.9500
C42 C52 1.378(3)
C52 C62 1.396(3)
C52 H52 0.9500
C62 C102 1.529(3)
C72 H72A 0.9900
C72 H72B 0.9900
C82 H82A 0.9800
C82 H82B 0.9800
C82 H82C 0.9800
C92 H92A 0.9800
C92 H92B 0.9800
C92 H92C 0.9800
C102 H10C 0.9900
C102 H10D 0.9900
C112 H11D 0.9800
C112 H11E 0.9800
C112 H11F 0.9800
C122 H12D 0.9800
C122 H12E 0.9800
C122 H12F 0.9800
C132 H13D 0.9800
C132 H13E 0.9800
C132 H13F 0.9800
C142 H14D 0.9800
C142 H14E 0.9800
C142 H14F 0.9800
C152 H15D 0.9800
C152 H15E 0.9800
C152 H15F 0.9800
Si3 C133 1.864(3)
Si3 C143 1.869(3)
Si3 C153 1.885(3)
Si3 C13 1.916(2)
O13 N33 1.222(3)
O23 N33 1.231(3)
N13 C93 1.461(3)
N13 C83 1.463(3)
N13 C73 1.469(3)
N23 C113 1.440(4)
N23 C103 1.448(3)
N23 C123 1.460(3)
N33 C43 1.471(3)
C13 C63 1.416(3)
C13 C23 1.422(3)
C23 C33 1.393(3)
C23 C73 1.511(3)
C33 C43 1.375(3)
C33 H33 0.9500
C43 C53 1.378(3)
C53 C63 1.396(3)
C53 H53 0.9500
C63 C103 1.524(3)
C73 H73A 0.9900
C73 H73B 0.9900
C83 H83A 0.9800
C83 H83B 0.9800
C83 H83C 0.9800
C93 H93A 0.9800
C93 H93B 0.9800
C93 H93C 0.9800
C103 H10E 0.9900
C103 H10F 0.9900
C113 H11G 0.9800
C113 H11H 0.9800
C113 H11I 0.9800
C123 H12G 0.9800
C123 H12H 0.9800
C123 H12I 0.9800
C133 H13G 0.9800
C133 H13H 0.9800
C133 H13I 0.9800
C143 H14G 0.9800
C143 H14H 0.9800
C143 H14I 0.9800
C153 H15G 0.9800
C153 H15H 0.9800
C153 H15I 0.9800
Si4 C134 1.864(3)
Si4 C144 1.870(3)
Si4 C154 1.885(3)
Si4 C14 1.918(2)
O14 N34 1.223(3)
O24 N34 1.233(3)
N14 C84 1.459(3)
N14 C94 1.465(3)
N14 C74 1.470(3)
N24 C114 1.362(5)
N24 C104 1.419(4)
N24 C124 1.483(4)
N34 C44 1.468(3)
C14 C64 1.417(3)
C14 C24 1.422(3)
C24 C34 1.389(3)
C24 C74 1.512(3)
C34 C44 1.380(3)
C34 H34 0.9500
C44 C54 1.378(3)
C54 C64 1.394(3)
C54 H54 0.9500
C64 C104 1.520(3)
C74 H74A 0.9900
C74 H74B 0.9900
C84 H84A 0.9800
C84 H84B 0.9800
C84 H84C 0.9800
C94 H94A 0.9800
C94 H94B 0.9800
C94 H94C 0.9800
C104 H10G 0.9900
C104 H10H 0.9900
C114 H11J 0.9800
C114 H11K 0.9800
C114 H11L 0.9800
C124 H12J 0.9800
C124 H12K 0.9800
C124 H12L 0.9800
C134 H13J 0.9800
C134 H13K 0.9800
C134 H13L 0.9800
C144 H14J 0.9800
C144 H14K 0.9800
C144 H14L 0.9800
C154 H15J 0.9800
C154 H15K 0.9800
C154 H15L 0.9800

loop_
_geom_hbond_atom_site_label_D
_geom_hbond_atom_site_label_H
_geom_hbond_atom_site_label_A
_geom_hbond_distance_DH
_geom_hbond_distance_HA
_geom_hbond_distance_DA
_geom_hbond_angle_DHA
C101 H10A O24 0.99 2.66 3.411(3) 132.5
C102 H10C O23 0.99 2.70 3.452(3) 132.9
C103 H10E O22 0.99 2.63 3.402(3) 134.5
C104 H10G O21 0.99 2.59 3.390(3) 137.7
C51 H51 N21 0.95 2.39 2.753(3) 102.0
C52 H52 N22 0.95 2.41 2.754(3) 101.0
C53 H53 N23 0.95 2.43 2.764(3) 100.6
C54 H54 N24 0.95 2.42 2.755(4) 100.5

loop_
_geom_torsion_atom_site_label_1
_geom_torsion_atom_site_label_2
_geom_torsion_atom_site_label_3
_geom_torsion_atom_site_label_4
_geom_torsion
C141 Si1 C11 C61 -83.6(2)
C131 Si1 C11 C61 151.23(18)
C151 Si1 C11 C61 36.9(2)
C141 Si1 C11 C21 98.4(2)
C131 Si1 C11 C21 -26.8(2)
C151 Si1 C11 C21 -141.15(19)
C61 C11 C21 C31 -6.7(3)
Si1 C11 C21 C31 171.41(16)
C61 C11 C21 C71 168.3(2)
Si1 C11 C21 C71 -13.6(3)
C11 C21 C31 C41 2.0(3)
C71 C21 C31 C41 -173.2(2)
C21 C31 C41 C51 3.3(3)
C21 C31 C41 N31 -179.59(19)
O11 N31 C41 C31 -178.5(2)
O21 N31 C41 C31 1.2(3)
O11 N31 C41 C51 -1.3(3)
O21 N31 C41 C51 178.4(2)
C31 C41 C51 C61 -3.7(3)
N31 C41 C51 C61 179.23(19)
C41 C51 C61 C11 -1.4(3)
C41 C51 C61 C101 178.7(2)
C21 C11 C61 C51 6.3(3)
Si1 C11 C61 C51 -171.78(16)
C21 C11 C61 C101 -173.7(2)
Si1 C11 C61 C101 8.1(3)
C81 N11 C71 C21 -56.6(3)
C91 N11 C71 C21 -178.4(2)
C31 C21 C71 N11 123.5(2)
C11 C21 C71 N11 -51.7(3)
C111 N21 C101 C61 -74.6(2)
C121 N21 C101 C61 162.2(2)
C51 C61 C101 N21 -24.5(3)
C11 C61 C101 N21 155.5(2)
C132 Si2 C12 C62 152.50(18)
C142 Si2 C12 C62 -82.2(2)
C152 Si2 C12 C62 38.6(2)
C132 Si2 C12 C22 -25.5(2)
C142 Si2 C12 C22 99.8(2)
C152 Si2 C12 C22 -139.4(2)
C62 C12 C22 C32 -7.3(3)
Si2 C12 C22 C32 170.74(17)
C62 C12 C22 C72 166.6(2)
Si2 C12 C22 C72 -15.3(3)
C12 C22 C32 C42 2.4(3)
C72 C22 C32 C42 -171.9(2)
C22 C32 C42 C52 3.3(4)
C22 C32 C42 N32 -179.6(2)
O12 N32 C42 C52 0.1(3)
O22 N32 C42 C52 -179.9(2)
O12 N32 C42 C32 -177.1(2)
O22 N32 C42 C32 2.8(3)
C32 C42 C52 C62 -3.7(4)
N32 C42 C52 C62 179.2(2)
C42 C52 C62 C12 -1.6(3)
C42 C52 C62 C102 178.0(2)
C22 C12 C62 C52 6.9(3)
Si2 C12 C62 C52 -171.13(17)
C22 C12 C62 C102 -172.7(2)
Si2 C12 C62 C102 9.2(3)
C92 N12 C72 C22 -177.6(2)
C82 N12 C72 C22 -55.9(3)
C32 C22 C72 N12 122.9(2)
C12 C22 C72 N12 -51.3(3)
C112 N22 C102 C62 -72.7(2)
C122 N22 C102 C62 163.5(2)
C52 C62 C102 N22 -28.1(3)
C12 C62 C102 N22 151.5(2)
C133 Si3 C13 C63 154.31(18)
C143 Si3 C13 C63 -80.5(2)
C153 Si3 C13 C63 40.7(2)
C133 Si3 C13 C23 -23.4(2)
C143 Si3 C13 C23 101.8(2)
C153 Si3 C13 C23 -137.0(2)
C63 C13 C23 C33 -7.7(3)
Si3 C13 C23 C33 170.06(18)
C63 C13 C23 C73 166.5(2)
Si3 C13 C23 C73 -15.8(3)
C13 C23 C33 C43 3.3(3)
C73 C23 C33 C43 -171.3(2)
C23 C33 C43 C53 2.8(4)
C23 C33 C43 N33 -179.6(2)
O13 N33 C43 C33 -173.9(2)
O23 N33 C43 C33 5.5(3)
O13 N33 C43 C53 3.8(3)
O23 N33 C43 C53 -176.8(2)
C33 C43 C53 C63 -4.1(4)
N33 C43 C53 C63 178.3(2)
C43 C53 C63 C13 -0.7(3)
C43 C53 C63 C103 178.7(2)
C23 C13 C63 C53 6.4(3)
Si3 C13 C63 C53 -171.39(17)
C23 C13 C63 C103 -173.0(2)
Si3 C13 C63 C103 9.2(3)
C93 N13 C73 C23 -178.9(2)
C83 N13 C73 C23 -57.4(3)
C33 C23 C73 N13 121.9(2)
C13 C23 C73 N13 -52.6(3)
C113 N23 C103 C63 -70.9(3)
C123 N23 C103 C63 165.9(2)
C53 C63 C103 N23 -28.8(3)
C13 C63 C103 N23 150.6(2)
C134 Si4 C14 C64 154.47(18)
C144 Si4 C14 C64 -80.2(2)
C154 Si4 C14 C64 40.4(2)
C134 Si4 C14 C24 -24.0(2)
C144 Si4 C14 C24 101.3(2)
C154 Si4 C14 C24 -138.05(19)
C64 C14 C24 C34 -7.9(3)
Si4 C14 C24 C34 170.62(17)
C64 C14 C24 C74 166.5(2)
Si4 C14 C24 C74 -15.0(3)
C14 C24 C34 C44 3.2(3)
C74 C24 C34 C44 -171.5(2)
C24 C34 C44 C54 3.1(3)
C24 C34 C44 N34 -179.5(2)
O14 N34 C44 C54 1.9(3)
O24 N34 C44 C54 -178.3(2)
O14 N34 C44 C34 -175.5(2)
O24 N34 C44 C34 4.2(3)
C34 C44 C54 C64 -4.3(3)
N34 C44 C54 C64 178.29(19)
C44 C54 C64 C14 -0.8(3)
C44 C54 C64 C104 179.3(2)
C24 C14 C64 C54 6.7(3)
Si4 C14 C64 C54 -171.87(17)
C24 C14 C64 C104 -173.4(2)
Si4 C14 C64 C104 8.0(3)
C84 N14 C74 C24 -58.2(3)
C94 N14 C74 C24 -179.8(2)
C34 C24 C74 N14 122.5(2)
C14 C24 C74 N14 -52.2(3)
C114 N24 C104 C64 -76.1(3)
C124 N24 C104 C64 158.5(3)
C54 C64 C104 N24 -28.9(3)
C14 C64 C104 N24 151.2(2)

loop_
_cod_related_entry_id
_cod_related_entry_database
_cod_related_entry_code
1 ChemSpider 24737609
